data_1501467
loop_
_publ_author_name
'Errico, Leonardo'
'Darriba, German'
'Renteria, Mario'
'Zhengning, Tang'
'Emmerich, Heike'
'Cottenier, Stefaan'

_publ_section_title
;
 Nuclear quadrupole moment of the 99Tc ground state
;
_journal_name_full 'Physical Review B'
_journal_page_first 195118
_journal_paper_doi 10.1103/PhysRevB.77.195118
_journal_volume 77
_journal_year 2008
_chemical_formula_sum 'K O4 Tc'
_space_group_IT_number 88
_symmetry_space_group_name_Hall '-I 4ad'
_symmetry_space_group_name_H-M 'I 41/a :2'
_cell_angle_alpha 90
_cell_angle_beta 90
_cell_angle_gamma 90
_cell_formula_units_Z 4
_cell_length_a 5.630
_cell_length_b 5.630
_cell_length_c 12.867
_cell_volume 407.844
_cod_data_source_file KTcO4-COD.cif
_cod_data_source_block KTcO4
_cod_depositor_comments
;
 This is a density functional theory prediction for the atomic positions 
 in the KTcO4 crystal, using the experimental lattice constants.
;
_cod_database_code 1501467

loop_
_symmetry_equiv_pos_as_xyz
'x, y, z'
'x+1/2, y+1/2, z+1/2'
'-x, -y, -z'
'-x+1/2, -y+1/2, -z+1/2'
'-y-1/4, x+1/4, z+1/4'
'-y+1/4, x-1/4, z-1/4'
'y+1/4, -x-1/4, -z-1/4'
'y-1/4, -x+1/4, -z+1/4'
'-x, -y+1/2, z'
'-x+1/2, -y, z+1/2'
'x, y+1/2, -z'
'x+1/2, y, -z+1/2'
'y+1/4, -x+1/4, z+1/4'
'y-1/4, -x-1/4, z-1/4'
'-y-1/4, x-1/4, -z-1/4'
'-y+1/4, x+1/4, -z+1/4'

loop_
_atom_site_label
_atom_site_type_symbol
_atom_site_symmetry_multiplicity
_atom_site_Wyckoff_symbol
_atom_site_fract_x
_atom_site_fract_y
_atom_site_fract_z
_atom_site_occupancy
Tc1 Tc 4 a 0 0.25 0.125 1
K1 K 4 b 0 0.25 0.625 1
O1 O 16 f 0.1170 0.0273 0.2015 1
